data_4506623
loop_
_publ_author_name
'Bertolasi, Valerio'
'Gilli, Paola'
'Gilli, Gastone'

_publ_section_title
;
 Adducts of TCNQ with Neutral Nitrogen Bases. Their Rationalization in
 Terms of Intermolecular Charge-Transfer (CT) or Electron
 Donor--Acceptor (EDA) Interactions
;
_journal_issue 10
_journal_name_full 'Crystal Growth &amp; Design'
_journal_page_first 4758
_journal_paper_doi 10.1021/cg3004382
_journal_volume 12
_journal_year 2012
_chemical_formula_moiety 'C4 H5 N3, 0.5(C12 H4 N4)'
_chemical_formula_sum 'C10 H7 N5'
_chemical_formula_weight 197.21
_chemical_name_systematic
;
 ?
;
_space_group_IT_number 14
_symmetry_cell_setting monoclinic
_symmetry_space_group_name_Hall '-P 2yab'
_symmetry_space_group_name_H-M 'P 1 21/a 1'
_atom_sites_solution_hydrogens difmap
_atom_sites_solution_primary direct
_atom_sites_solution_secondary difmap
_audit_creation_method SHELXL-97
_cell_angle_alpha 90.00
_cell_angle_beta 114.0121(17)
_cell_angle_gamma 90.00
_cell_formula_units_Z 4
_cell_length_a 7.4818(2)
_cell_length_b 18.7663(7)
_cell_length_c 7.8072(3)
_cell_measurement_reflns_used 7797
_cell_measurement_temperature 295
_cell_measurement_theta_max 27.00
_cell_measurement_theta_min 3.06
_cell_volume 1001.31(6)
_computing_cell_refinement 'Denzo-SMN (Otwinowski & Minor, 1997)'
_computing_data_collection 'COLLECT (Nonius, 1998)'
_computing_data_reduction 'Denzo-SMN (Otwinowski & Minor, 1997)'
_computing_molecular_graphics 'ORTEPIII (Burnett & Johnson, 1996)'
_computing_publication_material 'SHELXL-97 (Sheldrick, 1997), PARST (Nardelli, 1995), PLATON (spek, 2003)'
_computing_structure_refinement 'SHELXL-97 (Sheldrick, 1997)'
_computing_structure_solution 'SIR97 (Altomare et al., 1999)'
_diffrn_ambient_temperature 295
_diffrn_measured_fraction_theta_full 0.993
_diffrn_measured_fraction_theta_max 0.993
_diffrn_measurement_device_type 'Nonius Kappa CCD'
_diffrn_measurement_method '\f scans and \w scans'
_diffrn_radiation_monochromator graphite
_diffrn_radiation_source 'fine-focus sealed tube'
_diffrn_radiation_type MoK\a
_diffrn_radiation_wavelength 0.71073
_diffrn_reflns_av_R_equivalents 0.0350
_diffrn_reflns_av_sigmaI/netI 0.0400
_diffrn_reflns_limit_h_max 9
_diffrn_reflns_limit_h_min -9
_diffrn_reflns_limit_k_max 23
_diffrn_reflns_limit_k_min -22
_diffrn_reflns_limit_l_max 9
_diffrn_reflns_limit_l_min -9
_diffrn_reflns_number 7797
_diffrn_reflns_theta_full 27.00
_diffrn_reflns_theta_max 27.00
_diffrn_reflns_theta_min 3.06
_exptl_absorpt_coefficient_mu 0.087
_exptl_absorpt_correction_type none
_exptl_crystal_colour red
_exptl_crystal_density_diffrn 1.308
_exptl_crystal_density_method 'not measured'
_exptl_crystal_description plate
_exptl_crystal_F_000 408
_exptl_crystal_size_max 0.53
_exptl_crystal_size_mid 0.34
_exptl_crystal_size_min 0.06
_refine_diff_density_max 0.139
_refine_diff_density_min -0.159
_refine_diff_density_rms 0.035
_refine_ls_extinction_method none
_refine_ls_goodness_of_fit_ref 1.033
_refine_ls_hydrogen_treatment refall
_refine_ls_matrix_type full
_refine_ls_number_parameters 164
_refine_ls_number_reflns 2171
_refine_ls_number_restraints 0
_refine_ls_restrained_S_all 1.033
_refine_ls_R_factor_all 0.0713
_refine_ls_R_factor_gt 0.0441
_refine_ls_shift/su_max 0.000
_refine_ls_shift/su_mean 0.000
_refine_ls_structure_factor_coef Fsqd
_refine_ls_weighting_details 'calc w=1/[\s^2^(Fo^2^)+(0.0612P)^2^+0.0590P] where P=(Fo^2^+2Fc^2^)/3'
_refine_ls_weighting_scheme calc
_refine_ls_wR_factor_gt 0.1037
_refine_ls_wR_factor_ref 0.1190
_reflns_number_gt 1495
_reflns_number_total 2171
_reflns_threshold_expression I>2sigma(I)
_cod_data_source_file cg3004382_si_002.cif
_cod_data_source_block (1)
_cod_original_sg_symbol_H-M 'P 21/a'
_cod_database_code 4506623

loop_
_symmetry_equiv_pos_as_xyz
'x, y, z'
'-x+1/2, y+1/2, -z'
'-x, -y, -z'
'x-1/2, -y-1/2, z'

loop_
_atom_site_label
_atom_site_type_symbol
_atom_site_fract_x
_atom_site_fract_y
_atom_site_fract_z
_atom_site_U_iso_or_equiv
_atom_site_adp_type
_atom_site_occupancy
_atom_site_symmetry_multiplicity
_atom_site_calc_flag
N1 N 0.54677(19) 0.00896(7) 0.77051(18) 0.0564(3) Uani 1 1 d
N2 N 0.43203(17) -0.08704(6) 0.87866(15) 0.0552(3) Uani 1 1 d
N3 N 0.44766(17) -0.08905(6) 0.57837(14) 0.0546(3) Uani 1 1 d
C1 C 0.47306(18) -0.05757(7) 0.74161(16) 0.0466(3) Uani 1 1 d
C2 C 0.3595(2) -0.15278(9) 0.8454(2) 0.0633(4) Uani 1 1 d
C3 C 0.3304(3) -0.19008(9) 0.6853(2) 0.0688(4) Uani 1 1 d
C4 C 0.3776(2) -0.15524(8) 0.5543(2) 0.0628(4) Uani 1 1 d
H1N H 0.556(2) 0.0326(8) 0.671(2) 0.063(4) Uiso 1 1 d
H2N H 0.554(2) 0.0340(8) 0.879(2) 0.072(4) Uiso 1 1 d
H2 H 0.331(2) -0.1732(8) 0.943(2) 0.072(4) Uiso 1 1 d
H3 H 0.276(3) -0.2398(9) 0.667(2) 0.082(5) Uiso 1 1 d
H4 H 0.362(2) -0.1776(8) 0.432(2) 0.068(4) Uiso 1 1 d
C1A C 0.06749(19) 0.05829(9) 0.6255(2) 0.0581(4) Uani 1 1 d
C2A C 0.1019(2) 0.05492(10) 0.4572(2) 0.0627(4) Uani 1 1 d
C3A C 0.0386(2) 0.00000(9) 0.3392(2) 0.0625(4) Uani 1 1 d
C4A C 0.1341(2) 0.11412(8) 0.7477(2) 0.0614(4) Uani 1 1 d
C5A C 0.0914(2) 0.12162(9) 0.9103(2) 0.0707(5) Uani 1 1 d
C6A C 0.2561(2) 0.16885(9) 0.7243(2) 0.0652(4) Uani 1 1 d
N1A N 0.0569(3) 0.12863(10) 1.0390(2) 0.0969(5) Uani 1 1 d
N2A N 0.3589(2) 0.21089(9) 0.7095(2) 0.0816(4) Uani 1 1 d
H2A H 0.164(2) 0.0919(9) 0.428(2) 0.072(5) Uiso 1 1 d
H3A H 0.060(2) -0.0013(8) 0.229(3) 0.070(5) Uiso 1 1 d

loop_
_atom_site_aniso_label
_atom_site_aniso_U_11
_atom_site_aniso_U_22
_atom_site_aniso_U_33
_atom_site_aniso_U_23
_atom_site_aniso_U_13
_atom_site_aniso_U_12
N1 0.0738(8) 0.0565(8) 0.0473(7) -0.0034(5) 0.0331(6) -0.0055(6)
N2 0.0624(7) 0.0645(8) 0.0425(6) 0.0020(5) 0.0253(5) -0.0041(6)
N3 0.0690(7) 0.0561(7) 0.0457(6) -0.0029(5) 0.0305(5) -0.0002(6)
C1 0.0478(7) 0.0547(8) 0.0395(6) 0.0026(5) 0.0200(5) 0.0046(6)
C2 0.0719(10) 0.0694(10) 0.0518(8) 0.0072(7) 0.0285(7) -0.0087(8)
C3 0.0871(11) 0.0596(10) 0.0632(9) -0.0035(7) 0.0341(8) -0.0128(8)
C4 0.0796(10) 0.0601(9) 0.0548(8) -0.0077(7) 0.0335(7) -0.0042(7)
C1A 0.0480(7) 0.0762(10) 0.0542(8) 0.0223(7) 0.0253(6) 0.0139(7)
C2A 0.0553(8) 0.0815(11) 0.0585(8) 0.0215(8) 0.0306(7) 0.0045(7)
C3A 0.0579(8) 0.0846(12) 0.0548(8) 0.0196(8) 0.0330(7) 0.0086(8)
C4A 0.0573(8) 0.0758(10) 0.0568(8) 0.0217(7) 0.0290(7) 0.0147(7)
C5A 0.0736(10) 0.0804(11) 0.0663(10) 0.0171(8) 0.0371(8) 0.0142(8)
C6A 0.0698(9) 0.0734(11) 0.0568(8) 0.0177(7) 0.0302(7) 0.0139(8)
N1A 0.1203(13) 0.1097(13) 0.0851(10) 0.0140(9) 0.0667(10) 0.0142(10)
N2A 0.0916(10) 0.0831(10) 0.0758(9) 0.0209(7) 0.0401(8) 0.0023(8)

loop_
_atom_type_symbol
_atom_type_description
_atom_type_scat_dispersion_real
_atom_type_scat_dispersion_imag
_atom_type_scat_source
C C 0.0033 0.0016 'International Tables Vol C Tables 4.2.6.8 and 6.1.1.4'
H H 0.0000 0.0000 'International Tables Vol C Tables 4.2.6.8 and 6.1.1.4'
N N 0.0061 0.0033 'International Tables Vol C Tables 4.2.6.8 and 6.1.1.4'

loop_
_geom_angle_atom_site_label_1
_geom_angle_atom_site_label_2
_geom_angle_atom_site_label_3
_geom_angle
_geom_angle_site_symmetry_1
_geom_angle_site_symmetry_3
C1 N1 H1N 118.1(9) . .
C1 N1 H2N 118.6(9) . .
H1N N1 H2N 121.3(14) . .
C2 N2 C1 115.66(12) . .
C4 N3 C1 116.02(11) . .
N3 C1 N2 125.60(13) . .
N3 C1 N1 117.13(11) . .
N2 C1 N1 117.27(12) . .
N2 C2 C3 123.51(14) . .
N2 C2 H2 115.1(10) . .
C3 C2 H2 121.3(10) . .
C2 C3 C4 116.21(15) . .
C2 C3 H3 120.7(10) . .
C4 C3 H3 123.1(10) . .
N3 C4 C3 122.98(14) . .
N3 C4 H4 114.2(9) . .
C3 C4 H4 122.8(9) . .
C4A C1A C2A 121.36(14) . .
C4A C1A C3A 121.40(14) . 3_556
C2A C1A C3A 117.24(15) . 3_556
C3A C2A C1A 121.26(15) . .
C3A C2A H2A 119.4(10) . .
C1A C2A H2A 119.3(10) . .
C2A C3A C1A 121.50(14) . 3_556
C2A C3A H3A 120.5(10) . .
C1A C3A H3A 118.0(10) 3_556 .
C1A C4A C6A 122.04(13) . .
C1A C4A C5A 122.85(14) . .
C6A C4A C5A 115.10(15) . .
N1A C5A C4A 178.98(19) . .
N2A C6A C4A 177.47(16) . .

loop_
_geom_bond_atom_site_label_1
_geom_bond_atom_site_label_2
_geom_bond_distance
_geom_bond_site_symmetry_2
N1 C1 1.3462(18) .
N1 H1N 0.923(16) .
N1 H2N 0.952(17) .
N2 C2 1.330(2) .
N2 C1 1.3462(16) .
N3 C4 1.3317(19) .
N3 C1 1.3462(16) .
C2 C3 1.371(2) .
C2 H2 0.953(16) .
C3 C4 1.375(2) .
C3 H3 1.004(17) .
C4 H4 1.008(16) .
C1A C4A 1.367(2) .
C1A C2A 1.440(2) .
C1A C3A 1.442(2) 3_556
C2A C3A 1.334(2) .
C2A H2A 0.912(16) .
C3A C1A 1.442(2) 3_556
C3A H3A 0.938(18) .
C4A C6A 1.434(2) .
C4A C5A 1.437(2) .
C5A N1A 1.143(2) .
C6A N2A 1.140(2) .
